data_7206672
loop_
_publ_author_name
'Kirillov, Alexander M.'
'Wieczorek, Sabina W.'
'Guedes da Silva, M. F\'atima C.'
'Sokolnicki, Jerzy'
'Smole\'nski, Piotr'
'Pombeiro, Armando J. L.'

_publ_section_title
;
 Crystal engineering with 1,3,5-triaza-7-phosphaadamantane (PTA): first
 PTA-driven 3D metal--organic frameworks
;
_journal_issue 21
_journal_name_full CrystEngComm
_journal_page_first 6329
_journal_paper_doi 10.1039/c1ce05612c
_journal_volume 13
_journal_year 2011
_chemical_formula_moiety 'C13 H20 Ag N3 O4 P'
_chemical_formula_sum 'C13 H20 Ag N3 O4 P'
_chemical_formula_weight 421.16
_chemical_name_common
;
catena-((mu2-biphenyl-4,4'-dicarboxylate)-(bis(mu3-1,3,5-
triaza-7-phosphaadamantane)) -disilver(i)-dihydrate)
;
_chemical_name_systematic
;
catena-((\m2-biphenyl-4,4'-dicarboxylate)-
(bis(\m3-1,3,5-triaza-7-phosphaadamantane))
-disilver(I)-dihydrate)
;
_space_group_IT_number 14
_symmetry_cell_setting monoclinic
_symmetry_space_group_name_Hall '-P 2yn'
_symmetry_space_group_name_H-M 'P 1 21/n 1'
_atom_sites_solution_hydrogens geom
_atom_sites_solution_primary direct
_atom_sites_solution_secondary difmap
_audit_creation_method SHELXL-97
_cell_angle_alpha 90.00
_cell_angle_beta 90.708(4)
_cell_angle_gamma 90.00
_cell_formula_units_Z 4
_cell_length_a 6.4294(8)
_cell_length_b 20.626(3)
_cell_length_c 11.6196(11)
_cell_measurement_reflns_used 1113
_cell_measurement_temperature 150(2)
_cell_measurement_theta_max 23.47
_cell_measurement_theta_min 3.32
_cell_volume 1540.8(3)
_computing_cell_refinement 'Bruker SAINT'
_computing_data_collection 'Bruker APEX2'
_computing_data_reduction 'Bruker SAINT'
_computing_molecular_graphics 'Ortep-3 for Windows (Farrugia, 1997)'
_computing_publication_material 'WinGX publication routines (Farrugia, 1999)'
_computing_structure_refinement 'SHELXL-97 (Sheldrick, 2008)'
_computing_structure_solution 'SIR97 (Giacovazzo et al, 1997)'
_diffrn_ambient_temperature 150(2)
_diffrn_measured_fraction_theta_full 0.994
_diffrn_measured_fraction_theta_max 0.994
_diffrn_measurement_device_type 'Bruker APEX-II CCD'
_diffrn_measurement_method '\f and \w scans'
_diffrn_radiation_monochromator graphite
_diffrn_radiation_source 'fine-focus sealed tube'
_diffrn_radiation_type MoK\a
_diffrn_radiation_wavelength 0.71073
_diffrn_reflns_av_R_equivalents 0.0627
_diffrn_reflns_av_sigmaI/netI 0.1000
_diffrn_reflns_limit_h_max 5
_diffrn_reflns_limit_h_min -7
_diffrn_reflns_limit_k_max 24
_diffrn_reflns_limit_k_min -16
_diffrn_reflns_limit_l_max 12
_diffrn_reflns_limit_l_min -13
_diffrn_reflns_number 6893
_diffrn_reflns_theta_full 25.35
_diffrn_reflns_theta_max 25.35
_diffrn_reflns_theta_min 2.64
_diffrn_standards_decay_% 0
_diffrn_standards_interval_count 0
_diffrn_standards_interval_time 0
_diffrn_standards_number 0
_exptl_absorpt_coefficient_mu 1.433
_exptl_absorpt_correction_T_max 0.8031
_exptl_absorpt_correction_T_min 0.7070
_exptl_absorpt_correction_type multi-scan
_exptl_absorpt_process_details SADABS
_exptl_crystal_colour colourless
_exptl_crystal_density_diffrn 1.816
_exptl_crystal_density_method 'not measured'
_exptl_crystal_description prism
_exptl_crystal_F_000 852
_exptl_crystal_size_max 0.26
_exptl_crystal_size_mid 0.18
_exptl_crystal_size_min 0.16
_refine_diff_density_max 0.634
_refine_diff_density_min -0.592
_refine_diff_density_rms 0.145
_refine_ls_extinction_method none
_refine_ls_goodness_of_fit_ref 0.970
_refine_ls_hydrogen_treatment constr
_refine_ls_matrix_type full
_refine_ls_number_parameters 199
_refine_ls_number_reflns 2797
_refine_ls_number_restraints 0
_refine_ls_restrained_S_all 0.970
_refine_ls_R_factor_all 0.0891
_refine_ls_R_factor_gt 0.0461
_refine_ls_shift/su_max 0.005
_refine_ls_shift/su_mean 0.001
_refine_ls_structure_factor_coef Fsqd
_refine_ls_weighting_details 'calc w=1/[\s^2^(Fo^2^)+(0.0281P)^2^+0.0000P] where P=(Fo^2^+2Fc^2^)/3'
_refine_ls_weighting_scheme calc
_refine_ls_wR_factor_gt 0.0752
_refine_ls_wR_factor_ref 0.0867
_reflns_number_gt 1872
_reflns_number_total 2797
_reflns_threshold_expression >2sigma(I)
_cod_data_source_file c1ce05612c.txt
_cod_data_source_block 1
_cod_depositor_comments
;
The following automatic conversions were performed:

'_exptl_absorpt_correction_type' value 'MULTI-SCAN' changed to
'multi-scan' according to
/home/saulius/struct/CIF-dictionaries/cif_core.dic dictionary named
'cif_core.dic' version 2.4.1 from
2010-06-29.

'_refine_ls_hydrogen_treatment' value 'CONSTR' changed
to 'constr' according to
/home/saulius/struct/CIF-dictionaries/cif_core.dic dictionary named
'cif_core.dic' version 2.4.1 from 2010-06-29.

Automatic conversion script
Id: cif_fix_values 1715 2011-07-08 13:25:40Z adriana 
;
_cod_original_sg_symbol_H-M 'P 21/n'
_cod_database_code 7206672

loop_
_symmetry_equiv_pos_as_xyz
'x, y, z'
'-x+1/2, y+1/2, -z+1/2'
'-x, -y, -z'
'x-1/2, -y-1/2, z-1/2'

loop_
_atom_site_label
_atom_site_type_symbol
_atom_site_fract_x
_atom_site_fract_y
_atom_site_fract_z
_atom_site_U_iso_or_equiv
_atom_site_adp_type
_atom_site_occupancy
_atom_site_symmetry_multiplicity
_atom_site_calc_flag
_atom_site_refinement_flags
C1 C 1.0911(9) 0.0960(3) 0.3287(5) 0.0144(13) Uani 1 1 d .
C2 C 1.2124(9) 0.0668(3) 0.2332(4) 0.0124(13) Uani 1 1 d .
C3 C 1.1283(9) 0.0639(3) 0.1224(4) 0.0147(13) Uani 1 1 d .
H3 H 0.9923 0.0804 0.1083 0.018 Uiso 1 1 calc R
C4 C 1.2384(9) 0.0377(3) 0.0327(4) 0.0147(13) Uani 1 1 d .
H4 H 1.1757 0.0357 -0.0417 0.018 Uiso 1 1 calc R
C5 C 1.4390(9) 0.0141(3) 0.0485(4) 0.0140(13) Uani 1 1 d .
C6 C 1.5227(9) 0.0173(3) 0.1612(4) 0.0232(15) Uani 1 1 d .
H6 H 1.6598 0.0020 0.1758 0.028 Uiso 1 1 calc R
C7 C 1.4087(9) 0.0423(3) 0.2499(4) 0.0203(14) Uani 1 1 d .
H7 H 1.4677 0.0427 0.3252 0.024 Uiso 1 1 calc R
C11 C 1.1135(8) 0.2481(3) 0.7339(4) 0.0143(13) Uani 1 1 d .
H11A H 1.2508 0.2321 0.7087 0.017 Uiso 1 1 calc R
H11B H 1.1012 0.2941 0.7102 0.017 Uiso 1 1 calc R
C12 C 0.9362(9) 0.1237(3) 0.7425(4) 0.0172(14) Uani 1 1 d .
H12A H 0.8187 0.0944 0.7231 0.021 Uiso 1 1 calc R
H12B H 1.0665 0.1019 0.7194 0.021 Uiso 1 1 calc R
C13 C 0.6849(8) 0.2327(3) 0.7412(4) 0.0132(13) Uani 1 1 d .
H13A H 0.6578 0.2778 0.7157 0.016 Uiso 1 1 calc R
H13B H 0.5599 0.2066 0.7221 0.016 Uiso 1 1 calc R
C14 C 0.6170(8) 0.3237(3) 0.4007(4) 0.0151(13) Uani 1 1 d .
H14A H 0.6308 0.3240 0.4856 0.018 Uiso 1 1 calc R
H14B H 0.7454 0.3430 0.3693 0.018 Uiso 1 1 calc R
C15 C 0.4017(9) 0.2296(3) 0.4020(4) 0.0163(14) Uani 1 1 d .
H15A H 0.3854 0.1850 0.3717 0.020 Uiso 1 1 calc R
H15B H 0.4071 0.2267 0.4870 0.020 Uiso 1 1 calc R
C16 C 0.2491(9) 0.3352(3) 0.4082(4) 0.0196(14) Uani 1 1 d .
H16A H 0.1302 0.3620 0.3815 0.024 Uiso 1 1 calc R
H16B H 0.2501 0.3356 0.4934 0.024 Uiso 1 1 calc R
N11 N 0.6029(7) 0.2560(2) 0.3616(3) 0.0119(11) Uani 1 1 d .
N12 N 0.4416(7) 0.3647(2) 0.3679(3) 0.0139(11) Uani 1 1 d .
N13 N 0.2167(7) 0.2675(2) 0.3681(3) 0.0143(11) Uani 1 1 d .
O1 O 0.9532(6) 0.13731(19) 0.3024(3) 0.0196(10) Uani 1 1 d .
O2 O 1.1335(6) 0.07935(19) 0.4309(3) 0.0201(10) Uani 1 1 d .
O10 O 0.7267(6) 0.04613(19) 0.5158(3) 0.0274(10) Uani 1 1 d .
O20 O 1.4073(6) 0.11700(19) 0.6128(3) 0.0234(10) Uani 1 1 d .
P1 P 0.9065(2) 0.20054(8) 0.66115(11) 0.0140(3) Uani 1 1 d .
Ag1 Ag 0.89390(7) 0.20298(2) 0.45795(3) 0.01847(15) Uani 1 1 d .
H10A H 0.8031 0.0656 0.4818 0.028 Uiso 1 1 d .
H10B H 0.7714 0.0080 0.5177 0.028 Uiso 1 1 d .
H20A H 1.2977 0.1228 0.5584 0.028 Uiso 1 1 d .
H20B H 1.5276 0.0984 0.5813 0.028 Uiso 1 1 d .

loop_
_atom_site_aniso_label
_atom_site_aniso_U_11
_atom_site_aniso_U_22
_atom_site_aniso_U_33
_atom_site_aniso_U_23
_atom_site_aniso_U_13
_atom_site_aniso_U_12
C1 0.012(3) 0.007(3) 0.024(3) 0.000(3) 0.001(2) -0.005(3)
C2 0.020(3) 0.006(3) 0.012(3) 0.001(2) 0.004(2) 0.003(3)
C3 0.017(3) 0.009(3) 0.018(3) -0.002(3) -0.004(2) 0.004(3)
C4 0.020(3) 0.016(3) 0.008(3) -0.002(2) -0.004(2) 0.002(3)
C5 0.016(3) 0.011(3) 0.015(3) 0.000(2) 0.002(2) -0.001(3)
C6 0.015(3) 0.036(4) 0.019(3) -0.007(3) -0.001(3) 0.007(3)
C7 0.026(4) 0.025(4) 0.010(3) 0.000(3) -0.004(2) 0.007(3)
C11 0.013(3) 0.019(4) 0.011(3) 0.003(3) 0.001(2) -0.002(3)
C12 0.018(3) 0.011(3) 0.022(3) -0.006(3) -0.001(2) 0.002(3)
C13 0.006(3) 0.019(3) 0.015(3) -0.004(3) 0.001(2) 0.000(3)
C14 0.015(3) 0.021(4) 0.009(3) -0.001(3) 0.000(2) 0.000(3)
C15 0.023(3) 0.016(3) 0.011(3) 0.003(3) 0.001(2) -0.002(3)
C16 0.019(3) 0.027(4) 0.013(3) 0.001(3) 0.003(2) 0.001(3)
N11 0.015(3) 0.013(3) 0.008(2) -0.001(2) -0.0003(18) 0.002(2)
N12 0.014(3) 0.015(3) 0.012(2) -0.002(2) -0.0019(19) 0.000(2)
N13 0.016(3) 0.017(3) 0.010(2) 0.000(2) 0.0036(19) 0.004(2)
O1 0.020(2) 0.021(3) 0.018(2) -0.0051(18) 0.0020(17) 0.003(2)
O2 0.024(2) 0.024(3) 0.013(2) 0.0015(18) 0.0037(17) 0.005(2)
O10 0.028(3) 0.016(3) 0.039(2) 0.005(2) 0.010(2) 0.001(2)
O20 0.021(2) 0.025(3) 0.024(2) -0.0038(19) -0.0055(18) 0.003(2)
P1 0.0132(7) 0.0168(9) 0.0121(7) -0.0025(7) -0.0009(5) 0.0015(8)
Ag1 0.0232(2) 0.0223(3) 0.0099(2) -0.0035(2) -0.00148(15) 0.0087(3)

loop_
_atom_type_symbol
_atom_type_description
_atom_type_scat_dispersion_real
_atom_type_scat_dispersion_imag
_atom_type_scat_source
C C 0.0033 0.0016 'International Tables Vol C Tables 4.2.6.8 and 6.1.1.4'
H H 0.0000 0.0000 'International Tables Vol C Tables 4.2.6.8 and 6.1.1.4'
N N 0.0061 0.0033 'International Tables Vol C Tables 4.2.6.8 and 6.1.1.4'
O O 0.0106 0.0060 'International Tables Vol C Tables 4.2.6.8 and 6.1.1.4'
P P 0.1023 0.0942 'International Tables Vol C Tables 4.2.6.8 and 6.1.1.4'
Ag Ag -0.8971 1.1015 'International Tables Vol C Tables 4.2.6.8 and 6.1.1.4'

loop_
_geom_angle_atom_site_label_1
_geom_angle_atom_site_label_2
_geom_angle_atom_site_label_3
_geom_angle
_geom_angle_site_symmetry_1
_geom_angle_site_symmetry_3
O2 C1 O1 123.6(5) . .
O2 C1 C2 118.7(5) . .
O1 C1 C2 117.7(5) . .
C7 C2 C3 117.5(5) . .
C7 C2 C1 122.2(5) . .
C3 C2 C1 120.3(5) . .
C4 C3 C2 121.3(5) . .
C3 C4 C5 121.5(5) . .
C4 C5 C6 116.7(5) . .
C4 C5 C5 122.0(6) . 3_855
C6 C5 C5 121.3(6) . 3_855
C7 C6 C5 120.9(5) . .
C2 C7 C6 122.1(5) . .
N11 C11 P1 112.5(3) 4_666 .
N12 C12 P1 111.4(4) 4_666 .
N13 C13 P1 113.8(4) 4_666 .
N12 C14 N11 115.2(4) . .
N13 C15 N11 115.2(4) . .
N12 C16 N13 114.0(5) . .
C14 N11 C15 107.5(4) . .
C14 N11 C11 111.0(4) . 4_565
C15 N11 C11 110.2(4) . 4_565
C14 N11 Ag1 103.9(3) . .
C15 N11 Ag1 111.0(3) . .
C11 N11 Ag1 112.9(3) 4_565 .
C14 N12 C16 109.4(4) . .
C14 N12 C12 111.2(4) . 4_565
C16 N12 C12 112.0(4) . 4_565
C15 N13 C16 107.8(4) . .
C15 N13 C13 111.3(4) . 4_565
C16 N13 C13 109.4(4) . 4_565
C1 O1 Ag1 109.3(3) . .
C13 P1 C11 97.8(2) . .
C13 P1 C12 97.3(2) . .
C11 P1 C12 98.8(2) . .
C13 P1 Ag1 118.78(17) . .
C11 P1 Ag1 117.46(17) . .
C12 P1 Ag1 121.98(17) . .
O1 Ag1 P1 140.43(10) . .
O1 Ag1 N11 92.14(14) . .
P1 Ag1 N11 119.15(10) . .

loop_
_geom_bond_atom_site_label_1
_geom_bond_atom_site_label_2
_geom_bond_distance
_geom_bond_site_symmetry_2
C1 O2 1.263(6) .
C1 O1 1.264(6) .
C1 C2 1.491(7) .
C2 C7 1.371(8) .
C2 C3 1.392(7) .
C3 C4 1.378(7) .
C4 C5 1.389(7) .
C5 C6 1.410(7) .
C5 C5 1.499(10) 3_855
C6 C7 1.373(7) .
C11 N11 1.489(6) 4_666
C11 P1 1.849(5) .
C12 N12 1.478(6) 4_666
C12 P1 1.855(5) .
C13 N13 1.486(6) 4_666
C13 P1 1.836(5) .
C14 N12 1.456(7) .
C14 N11 1.471(7) .
C15 N13 1.473(7) .
C15 N11 1.485(7) .
C16 N12 1.461(7) .
C16 N13 1.485(7) .
N11 C11 1.489(6) 4_565
N11 Ag1 2.429(4) .
N12 C12 1.478(6) 4_565
N13 C13 1.486(6) 4_565
O1 Ag1 2.294(3) .
P1 Ag1 2.3621(13) .
